data_4306205
loop_
_publ_author_name
'Victor I. Ovcharenko'
'Galina V. Romanenko'
'Ksenia Yu. Maryunina'
'Artem S. Bogomyakov'
'Elena V. Gorelik'

_publ_section_title
;
Thermally Induced Magnetic Anomalies in Solvates of the
Bis(hexafluoroacetylacetonate)copper(II) Complex with Pyrazolyl-Substituted
Nitronyl Nitroxide
;
_journal_name_full 'Inorganic Chemistry'
_journal_page_first 9537
_journal_page_last 9552
_journal_paper_doi 10.1021/ic8011074
_journal_volume 47
_journal_year 2008
_chemical_formula_sum 'C26 H29.5 Cl0.5 Cu F12 N4 O6'
_chemical_formula_weight 803.30
_chemical_name_systematic
; 
 catena-(bis(m2-4,4,5,5-Tetramethyl-2-
 (1-butylpyrazole-4-yl)-4,5-dihydro-1H-
 imidazol-3-oxide-1-oxyl)-tetrakis(1,
 1,1,5,5,5-hexafluoropentan-2,4-
 dionato)-di-copper(ii)) chlorobutane solvate 
;
_space_group_IT_number 2
_symmetry_cell_setting triclinic
_symmetry_space_group_name_Hall '-P 1'
_symmetry_space_group_name_H-M 'P -1'
_atom_sites_solution_hydrogens geom
_atom_sites_solution_primary direct
_atom_sites_solution_secondary difmap
_audit_creation_method SHELXL-97
_cell_angle_alpha 99.848(2)
_cell_angle_beta 112.137(2)
_cell_angle_gamma 94.697(2)
_cell_formula_units_Z 2
_cell_length_a 10.4676(15)
_cell_length_b 13.0922(19)
_cell_length_c 13.424(2)
_cell_measurement_reflns_used 9944
_cell_measurement_temperature 80(2)
_cell_measurement_theta_max 26.56
_cell_measurement_theta_min 2.45
_cell_volume 1657.2(4)
_computing_cell_refinement 'Bruker SMART'
_computing_data_collection 'Bruker SMART'
_computing_data_reduction 'Bruker SAINT'
_computing_molecular_graphics 'Bruker SHELXTL'
_computing_publication_material 'Bruker SHELXTL'
_computing_structure_refinement 'SHELXL-97 (Sheldrick, 1997)'
_computing_structure_solution 'SHELXS-97 (Sheldrick, 1990)'
_diffrn_ambient_temperature 80(2)
_diffrn_measured_fraction_theta_full 0.977
_diffrn_measured_fraction_theta_max 0.977
_diffrn_measurement_device_type 'CCD area detector'
_diffrn_measurement_method 'phi and omega scans'
_diffrn_radiation_monochromator graphite
_diffrn_radiation_source 'fine-focus sealed tube'
_diffrn_radiation_type MoK\a
_diffrn_radiation_wavelength 0.71073
_diffrn_reflns_av_R_equivalents 0.0440
_diffrn_reflns_av_sigmaI/netI 0.0563
_diffrn_reflns_limit_h_max 13
_diffrn_reflns_limit_h_min -13
_diffrn_reflns_limit_k_max 16
_diffrn_reflns_limit_k_min -16
_diffrn_reflns_limit_l_max 16
_diffrn_reflns_limit_l_min -16
_diffrn_reflns_number 16049
_diffrn_reflns_theta_full 26.52
_diffrn_reflns_theta_max 26.52
_diffrn_reflns_theta_min 2.05
_exptl_absorpt_coefficient_mu 0.812
_exptl_absorpt_correction_type none
_exptl_crystal_density_diffrn 1.610
_exptl_crystal_density_method 'not measured'
_exptl_crystal_F_000 814
_refine_diff_density_max 1.295
_refine_diff_density_min -0.775
_refine_diff_density_rms 0.097
_refine_ls_extinction_method none
_refine_ls_goodness_of_fit_ref 1.116
_refine_ls_hydrogen_treatment constr
_refine_ls_matrix_type full
_refine_ls_number_parameters 517
_refine_ls_number_reflns 6719
_refine_ls_number_restraints 0
_refine_ls_restrained_S_all 1.116
_refine_ls_R_factor_all 0.0618
_refine_ls_R_factor_gt 0.0535
_refine_ls_shift/su_max 1.289
_refine_ls_shift/su_mean 0.006
_refine_ls_structure_factor_coef Fsqd
_refine_ls_weighting_details 'calc w=1/[\s^2^(Fo^2^)+(0.0469P)^2^+2.0499P] where P=(Fo^2^+2Fc^2^)/3'
_refine_ls_weighting_scheme calc
_refine_ls_wR_factor_gt 0.1306
_refine_ls_wR_factor_ref 0.1348
_reflns_number_gt 5905
_reflns_number_total 6719
_reflns_threshold_expression >2sigma(I)
_cod_data_source_file ic8011074_si_001_05.cif
_cod_data_source_block Bu_Cl080
_cod_depositor_comments
;
The following automatic conversions were performed:
'_symmetry_cell_setting' value 'Triclinic' changed to 'triclinic'
according to '/home/saulius/struct/CIF-dictionaries/cif_core.dic'
dictionary named 'cif_core.dic' version 2.4.1 from 2010-06-29.

Automatic conversion script
Id: cif_fix_enum 1527 2010-12-29 10:47:43Z saulius 
;
_cod_original_formula_sum 'C26 H29.50 Cl0.50 Cu F12 N4 O6'
_cod_database_code 4306205

loop_
_symmetry_equiv_pos_as_xyz
'x, y, z'
'-x, -y, -z'

loop_
_atom_site_label
_atom_site_type_symbol
_atom_site_fract_x
_atom_site_fract_y
_atom_site_fract_z
_atom_site_U_iso_or_equiv
_atom_site_adp_type
_atom_site_occupancy
_atom_site_symmetry_multiplicity
_atom_site_calc_flag
_atom_site_refinement_flags
_atom_site_disorder_assembly
_atom_site_disorder_group
Cu1 Cu 0.0000 1.0000 0.5000 0.01411(13) Uani 1 2 d S . .
O1 O 0.1102(2) 0.91144(16) 0.44268(17) 0.0157(4) Uani 1 1 d . . .
C1 C 0.2608(3) 0.8602(3) 0.3584(3) 0.0200(7) Uani 1 1 d . . .
F1 F 0.168(2) 0.8399(10) 0.2635(16) 0.026(2) Uani 0.50 1 d P . .
F2 F 0.2792(2) 0.77761(16) 0.40520(19) 0.0333(5) Uani 1 1 d . . .
F3 F 0.379(4) 0.898(2) 0.341(2) 0.022(3) Uani 0.50 1 d P . .
F1A F 0.161(2) 0.8132(9) 0.2498(15) 0.023(2) Uani 0.50 1 d P . .
F3A F 0.382(4) 0.887(2) 0.361(2) 0.024(3) Uani 0.50 1 d P . .
C2 C 0.2120(3) 0.9461(2) 0.4228(2) 0.0156(6) Uani 1 1 d . . .
C3 C 0.2797(3) 1.0488(2) 0.4489(3) 0.0173(6) Uani 1 1 d . . .
H3A H 0.3579 1.0633 0.4310 0.021 Uiso 1 1 calc R . .
C4 C 0.2344(3) 1.1313(2) 0.5014(2) 0.0151(6) Uani 1 1 d . . .
C5 C 0.3136(3) 1.2432(2) 0.5266(3) 0.0189(6) Uani 1 1 d . . .
F4 F 0.4151(2) 1.24757(15) 0.48971(17) 0.0266(4) Uani 1 1 d . . .
F5 F 0.374(2) 1.2932(14) 0.640(2) 0.018(2) Uani 0.50 1 d P . .
F6 F 0.2260(2) 1.30646(15) 0.48126(18) 0.0281(5) Uani 1 1 d . . .
F5A F 0.369(3) 1.2695(14) 0.631(2) 0.024(3) Uani 0.50 1 d P . .
O2 O 0.1349(2) 1.12690(16) 0.53159(17) 0.0167(4) Uani 1 1 d . . .
Cu2 Cu -0.5000 0.5000 0.0000 0.01598(14) Uani 1 2 d S . .
O3 O -0.6624(2) 0.56820(16) -0.01063(18) 0.0166(4) Uani 1 1 d . . .
C6 C -0.8374(3) 0.6399(3) 0.0328(3) 0.0200(7) Uani 1 1 d . . .
F7 F -0.9238(2) 0.60820(18) -0.07354(17) 0.0326(5) Uani 1 1 d . . .
F8 F -0.795(3) 0.7317(14) 0.0392(15) 0.019(2) Uani 0.50 1 d P . .
F9 F -0.9136(2) 0.62910(16) 0.09209(17) 0.0280(5) Uani 1 1 d . . .
F8A F -0.788(2) 0.7515(13) 0.0619(15) 0.017(2) Uani 0.50 1 d P . .
C7 C -0.7145(3) 0.5781(2) 0.0605(3) 0.0173(6) Uani 1 1 d . . .
C8 C -0.6728(4) 0.5440(3) 0.1584(3) 0.0235(7) Uani 1 1 d . . .
H8A H -0.7196 0.5604 0.2060 0.028 Uiso 1 1 calc R . .
C9 C -0.5634(3) 0.4860(2) 0.1886(3) 0.0207(7) Uani 1 1 d . . .
C10 C -0.5303(4) 0.4493(3) 0.2974(3) 0.0265(8) Uani 1 1 d . . .
F10 F -0.533(4) 0.527(3) 0.381(3) 0.032(5) Uani 0.50 1 d P . .
F11 F -0.609(2) 0.3659(17) 0.2872(19) 0.057(5) Uani 0.50 1 d P . .
F12 F -0.4009(18) 0.4163(12) 0.3394(14) 0.0239(18) Uani 0.50 1 d P . .
F10A F -0.557(4) 0.514(3) 0.368(3) 0.030(5) Uani 0.50 1 d P . .
F11A F -0.6244(17) 0.3578(15) 0.2757(17) 0.032(3) Uani 0.50 1 d P . .
F12A F -0.402(2) 0.4425(14) 0.3371(19) 0.049(5) Uani 0.50 1 d P . .
O4 O -0.4908(2) 0.45573(17) 0.13627(18) 0.0184(5) Uani 1 1 d . . .
O01 O -0.0880(2) 1.02539(17) 0.31781(17) 0.0167(4) Uani 1 1 d . . .
N1 N -0.2178(3) 1.0350(2) 0.2655(2) 0.0150(5) Uani 1 1 d . . .
C01 C -0.2614(3) 1.1402(2) 0.2500(3) 0.0174(6) Uani 1 1 d . . .
C02 C -0.2195(3) 1.1686(3) 0.1590(3) 0.0214(7) Uani 1 1 d . . .
H02A H -0.1175 1.1860 0.1873 0.032 Uiso 1 1 calc R . .
H02B H -0.2616 1.2292 0.1358 0.032 Uiso 1 1 calc R . .
H02C H -0.2525 1.1086 0.0959 0.032 Uiso 1 1 calc R . .
C03 C -0.1864(3) 1.2233(2) 0.3568(3) 0.0199(6) Uani 1 1 d . . .
H03A H -0.0864 1.2363 0.3727 0.030 Uiso 1 1 calc R . .
H03B H -0.1997 1.1982 0.4176 0.030 Uiso 1 1 calc R . .
H03C H -0.2249 1.2886 0.3488 0.030 Uiso 1 1 calc R . .
C04 C -0.4213(3) 1.1111(2) 0.2141(3) 0.0173(6) Uani 1 1 d . . .
C05 C -0.5104(3) 1.1655(3) 0.1268(3) 0.0213(7) Uani 1 1 d . . .
H05A H -0.6095 1.1426 0.1090 0.032 Uiso 1 1 calc R . .
H05B H -0.4918 1.1471 0.0601 0.032 Uiso 1 1 calc R . .
H05C H -0.4872 1.2417 0.1549 0.032 Uiso 1 1 calc R . .
C06 C -0.4668(3) 1.1211(3) 0.3109(3) 0.0218(7) Uani 1 1 d . . .
H06A H -0.5685 1.1017 0.2826 0.033 Uiso 1 1 calc R . .
H06B H -0.4391 1.1938 0.3535 0.033 Uiso 1 1 calc R . .
H06C H -0.4218 1.0742 0.3584 0.033 Uiso 1 1 calc R . .
N2 N -0.4424(3) 0.9956(2) 0.1659(2) 0.0164(5) Uani 1 1 d . . .
O02 O -0.5636(2) 0.94185(18) 0.10611(19) 0.0212(5) Uani 1 1 d . . .
C07 C -0.3226(3) 0.9558(2) 0.2055(2) 0.0158(6) Uani 1 1 d . . .
C08 C -0.3092(3) 0.8465(2) 0.1855(3) 0.0159(6) Uani 1 1 d . . .
C09 C -0.4139(3) 0.7585(2) 0.1225(3) 0.0168(6) Uani 1 1 d . . .
H09A H -0.5100 0.7623 0.0851 0.020 Uiso 1 1 calc R . .
N3 N -0.3605(3) 0.6702(2) 0.1224(2) 0.0166(5) Uani 1 1 d . . .
H3B H -0.4055 0.6060 0.0892 0.020 Uiso 1 1 calc R . .
N4 N -0.2211(3) 0.7000(2) 0.1849(2) 0.0170(5) Uani 1 1 d . . .
C041 C -0.1284(3) 0.6224(2) 0.2143(3) 0.0187(6) Uani 1 1 d . . .
H04A H -0.0325 0.6533 0.2273 0.022 Uiso 1 1 calc R . .
H04B H -0.1594 0.5608 0.1518 0.022 Uiso 1 1 calc R . .
C042 C -0.1261(4) 0.5862(3) 0.3165(3) 0.0249(7) Uani 1 1 d . . .
H04C H -0.2233 0.5635 0.3071 0.030 Uiso 1 1 calc R . .
H04D H -0.0842 0.6461 0.3809 0.030 Uiso 1 1 calc R . .
C043 C -0.0433(4) 0.4957(3) 0.3395(3) 0.0292(8) Uani 1 1 d . . .
H04E H -0.0554 0.4697 0.4009 0.035 Uiso 1 1 calc R . .
H04F H -0.0823 0.4374 0.2734 0.035 Uiso 1 1 calc R . .
C044 C 0.1103(4) 0.5258(4) 0.3685(4) 0.0415(10) Uani 1 1 d . . .
H04G H 0.1571 0.4646 0.3821 0.062 Uiso 1 1 calc R . .
H04H H 0.1504 0.5822 0.4350 0.062 Uiso 1 1 calc R . .
H04I H 0.1235 0.5500 0.3074 0.062 Uiso 1 1 calc R . .
C010 C -0.1862(3) 0.8039(2) 0.2243(2) 0.0166(6) Uani 1 1 d . . .
H01A H -0.0953 0.8415 0.2697 0.020 Uiso 1 1 calc R . .
Cl1S Cl -0.83573(18) 0.17766(15) 0.21442(16) 0.0326(4) Uani 0.50 1 d P . .
C1S C -0.8892(6) 0.0609(5) 0.1535(4) 0.0661(17) Uani 1 1 d . . .
C2S C -0.9673(6) 0.0554(5) 0.0299(4) 0.0686(19) Uani 1 1 d . . .

loop_
_atom_site_aniso_label
_atom_site_aniso_U_11
_atom_site_aniso_U_22
_atom_site_aniso_U_33
_atom_site_aniso_U_23
_atom_site_aniso_U_13
_atom_site_aniso_U_12
Cu1 0.0148(3) 0.0100(3) 0.0173(3) 0.0013(2) 0.0070(2) 0.00056(19)
O1 0.0159(10) 0.0143(11) 0.0167(11) 0.0039(8) 0.0059(9) 0.0028(8)
C1 0.0205(16) 0.0167(16) 0.0232(18) 0.0030(13) 0.0096(14) 0.0032(13)
F1 0.040(4) 0.002(5) 0.021(5) -0.029(4) 0.008(4) 0.003(5)
F2 0.0527(14) 0.0163(10) 0.0458(13) 0.0131(9) 0.0313(11) 0.0160(9)
F3 0.034(4) 0.013(6) 0.033(8) 0.006(4) 0.029(6) 0.002(4)
F1A 0.034(3) 0.005(6) 0.013(4) -0.026(4) 0.004(3) -0.001(5)
F3A 0.029(4) 0.018(5) 0.038(9) 0.013(4) 0.025(6) 0.004(3)
C2 0.0153(14) 0.0163(15) 0.0141(14) 0.0051(12) 0.0032(12) 0.0063(11)
C3 0.0192(15) 0.0155(15) 0.0176(15) 0.0030(12) 0.0081(12) 0.0017(12)
C4 0.0153(14) 0.0136(15) 0.0146(15) 0.0033(11) 0.0042(12) 0.0006(11)
C5 0.0215(15) 0.0155(16) 0.0202(17) 0.0010(13) 0.0103(13) 0.0013(12)
F4 0.0298(10) 0.0169(10) 0.0389(12) 0.0014(8) 0.0234(9) -0.0030(8)
F5 0.025(3) 0.000(7) 0.018(4) -0.014(5) 0.006(3) -0.011(4)
F6 0.0315(11) 0.0153(10) 0.0400(12) 0.0111(9) 0.0145(9) 0.0051(8)
F5A 0.043(4) 0.000(7) 0.020(5) -0.013(5) 0.011(3) -0.012(5)
O2 0.0191(11) 0.0125(11) 0.0183(11) 0.0029(9) 0.0074(9) 0.0017(8)
Cu2 0.0200(3) 0.0123(3) 0.0193(3) 0.0042(2) 0.0112(2) 0.0046(2)
O3 0.0186(10) 0.0136(11) 0.0195(11) 0.0017(9) 0.0105(9) 0.0028(8)
C6 0.0228(16) 0.0165(17) 0.0234(17) 0.0033(13) 0.0120(13) 0.0055(13)
F7 0.0279(11) 0.0387(13) 0.0255(11) -0.0012(9) 0.0061(9) 0.0138(9)
F8 0.032(4) 0.001(5) 0.022(7) -0.013(3) 0.014(5) 0.004(4)
F9 0.0310(11) 0.0289(11) 0.0377(12) 0.0132(9) 0.0246(10) 0.0123(9)
F8A 0.034(3) 0.000(6) 0.017(6) -0.009(4) 0.014(5) 0.003(4)
C7 0.0199(15) 0.0085(14) 0.0236(16) 0.0019(12) 0.0096(13) 0.0012(11)
C8 0.0289(17) 0.0204(17) 0.0280(18) 0.0050(14) 0.0181(15) 0.0083(13)
C9 0.0264(17) 0.0152(16) 0.0222(17) 0.0030(13) 0.0126(14) 0.0008(13)
C10 0.035(2) 0.0249(19) 0.0286(19) 0.0119(15) 0.0185(16) 0.0134(16)
F10 0.055(13) 0.020(4) 0.015(6) 0.001(5) 0.010(7) 0.007(6)
F11 0.101(11) 0.022(6) 0.039(6) 0.012(4) 0.021(6) -0.008(5)
F12 0.032(4) 0.032(5) 0.026(4) 0.028(3) 0.018(3) 0.029(4)
F10A 0.040(8) 0.037(12) 0.020(9) 0.005(7) 0.018(8) 0.016(9)
F11A 0.038(4) 0.030(7) 0.042(6) 0.020(5) 0.028(4) 0.004(4)
F12A 0.059(5) 0.066(11) 0.055(5) 0.052(7) 0.034(4) 0.050(7)
O4 0.0209(11) 0.0127(11) 0.0234(12) 0.0030(9) 0.0112(9) 0.0020(8)
O01 0.0141(10) 0.0161(11) 0.0174(11) 0.0038(9) 0.0036(8) 0.0014(8)
N1 0.0164(12) 0.0112(12) 0.0167(13) 0.0033(10) 0.0058(10) 0.0016(10)
C01 0.0230(15) 0.0110(15) 0.0181(15) 0.0039(12) 0.0075(13) 0.0045(12)
C02 0.0252(16) 0.0164(16) 0.0232(17) 0.0071(13) 0.0094(14) 0.0002(13)
C03 0.0251(16) 0.0099(14) 0.0230(17) 0.0034(12) 0.0077(13) 0.0030(12)
C04 0.0238(16) 0.0104(14) 0.0177(15) 0.0024(12) 0.0083(13) 0.0045(12)
C05 0.0269(17) 0.0163(16) 0.0226(17) 0.0088(13) 0.0089(14) 0.0093(13)
C06 0.0262(17) 0.0177(16) 0.0230(17) 0.0060(13) 0.0106(14) 0.0051(13)
N2 0.0180(12) 0.0129(13) 0.0177(13) 0.0040(10) 0.0062(10) 0.0023(10)
O02 0.0180(11) 0.0173(12) 0.0232(12) 0.0029(9) 0.0037(9) 0.0008(9)
C07 0.0174(14) 0.0143(15) 0.0141(15) 0.0029(12) 0.0047(12) 0.0021(11)
C08 0.0190(15) 0.0107(14) 0.0168(15) 0.0014(11) 0.0068(12) 0.0015(11)
C09 0.0180(15) 0.0134(15) 0.0177(15) 0.0051(12) 0.0050(12) 0.0023(12)
N3 0.0192(13) 0.0086(12) 0.0174(13) 0.0011(10) 0.0037(10) -0.0011(10)
N4 0.0190(13) 0.0128(13) 0.0169(13) 0.0018(10) 0.0052(11) 0.0032(10)
C041 0.0196(15) 0.0155(15) 0.0215(16) 0.0046(12) 0.0079(13) 0.0061(12)
C042 0.0285(18) 0.0240(18) 0.0255(18) 0.0086(14) 0.0125(15) 0.0069(14)
C043 0.038(2) 0.0221(18) 0.029(2) 0.0101(15) 0.0135(16) 0.0066(15)
C044 0.040(2) 0.040(2) 0.060(3) 0.031(2) 0.025(2) 0.0224(19)
C010 0.0187(15) 0.0126(14) 0.0153(15) -0.0012(11) 0.0057(12) -0.0003(11)
Cl1S 0.0247(8) 0.0301(9) 0.0380(10) 0.0053(8) 0.0086(7) 0.0004(7)
C1S 0.081(4) 0.102(5) 0.049(3) 0.045(3) 0.040(3) 0.062(4)
C2S 0.082(4) 0.113(5) 0.045(3) 0.046(3) 0.038(3) 0.072(4)

loop_
_atom_type_symbol
_atom_type_description
_atom_type_scat_dispersion_real
_atom_type_scat_dispersion_imag
_atom_type_scat_source
C C 0.0033 0.0016 'International Tables Vol C Tables 4.2.6.8 and 6.1.1.4'
H H 0.0000 0.0000 'International Tables Vol C Tables 4.2.6.8 and 6.1.1.4'
N N 0.0061 0.0033 'International Tables Vol C Tables 4.2.6.8 and 6.1.1.4'
O O 0.0106 0.0060 'International Tables Vol C Tables 4.2.6.8 and 6.1.1.4'
F F 0.0171 0.0103 'International Tables Vol C Tables 4.2.6.8 and 6.1.1.4'
Cl Cl 0.1484 0.1585 'International Tables Vol C Tables 4.2.6.8 and 6.1.1.4'
Cu Cu 0.3201 1.2651 'International Tables Vol C Tables 4.2.6.8 and 6.1.1.4'

loop_
_geom_angle_atom_site_label_1
_geom_angle_atom_site_label_2
_geom_angle_atom_site_label_3
_geom_angle
_geom_angle_site_symmetry_1
_geom_angle_site_symmetry_3
_geom_angle_publ_flag
O1 Cu1 O1 180.00(8) 2_576 . ?
O1 Cu1 O2 91.78(9) 2_576 2_576 ?
O1 Cu1 O2 88.22(9) . 2_576 ?
O1 Cu1 O2 88.22(9) 2_576 . ?
O1 Cu1 O2 91.78(9) . . ?
O2 Cu1 O2 180.00(12) 2_576 . ?
O1 Cu1 O01 81.69(8) 2_576 2_576 ?
O1 Cu1 O01 98.31(8) . 2_576 ?
O2 Cu1 O01 84.80(8) 2_576 2_576 ?
O2 Cu1 O01 95.20(8) . 2_576 ?
O1 Cu1 O01 98.31(8) 2_576 . ?
O1 Cu1 O01 81.69(8) . . ?
O2 Cu1 O01 95.20(8) 2_576 . ?
O2 Cu1 O01 84.80(8) . . ?
O01 Cu1 O01 179.999(2) 2_576 . ?
C2 O1 Cu1 124.4(2) . . ?
F1 C1 F3A 112.8(16) . . ?
F1 C1 F2 113.7(8) . . ?
F3A C1 F2 101.6(11) . . ?
F1 C1 F3 102.0(16) . . ?
F3A C1 F3 12(2) . . ?
F2 C1 F3 112.4(11) . . ?
F1 C1 F1A 13.0(12) . . ?
F3A C1 F1A 112.6(15) . . ?
F2 C1 F1A 101.7(7) . . ?
F3 C1 F1A 103.4(14) . . ?
F1 C1 C2 104.2(8) . . ?
F3A C1 C2 113.8(15) . . ?
F2 C1 C2 111.0(3) . . ?
F3 C1 C2 113.0(12) . . ?
F1A C1 C2 114.6(7) . . ?
O1 C2 C3 128.6(3) . . ?
O1 C2 C1 113.0(3) . . ?
C3 C2 C1 118.3(3) . . ?
C2 C3 C4 120.9(3) . . ?
O2 C4 C3 128.3(3) . . ?
O2 C4 C5 113.6(3) . . ?
C3 C4 C5 118.0(3) . . ?
F5A C5 F6 113.0(11) . . ?
F5A C5 F4 108.2(13) . . ?
F6 C5 F4 107.9(3) . . ?
F5A C5 F5 11.4(18) . . ?
F6 C5 F5 103.2(9) . . ?
F4 C5 F5 107.3(10) . . ?
F5A C5 C4 104.4(10) . . ?
F6 C5 C4 110.4(3) . . ?
F4 C5 C4 113.1(2) . . ?
F5 C5 C4 114.3(10) . . ?
C4 O2 Cu1 124.85(19) . . ?
O3 Cu2 O3 180.0 2_465 . ?
O3 Cu2 O4 92.17(9) 2_465 2_465 ?
O3 Cu2 O4 87.83(9) . 2_465 ?
O3 Cu2 O4 87.83(9) 2_465 . ?
O3 Cu2 O4 92.17(9) . . ?
O4 Cu2 O4 179.998(2) 2_465 . ?
O3 Cu2 N3 94.85(9) 2_465 . ?
O3 Cu2 N3 85.15(9) . . ?
O4 Cu2 N3 93.56(8) 2_465 . ?
O4 Cu2 N3 86.44(8) . . ?
C7 O3 Cu2 124.8(2) . . ?
F8 C6 F9 113.1(9) . . ?
F8 C6 F7 102.3(10) . . ?
F9 C6 F7 107.2(3) . . ?
F8 C6 F8A 11.5(15) . . ?
F9 C6 F8A 103.0(8) . . ?
F7 C6 F8A 111.6(9) . . ?
F8 C6 C7 109.7(12) . . ?
F9 C6 C7 113.2(3) . . ?
F7 C6 C7 110.8(3) . . ?
F8A C6 C7 110.8(10) . . ?
O3 C7 C8 128.7(3) . . ?
O3 C7 C6 113.2(3) . . ?
C8 C7 C6 118.0(3) . . ?
C7 C8 C9 121.5(3) . . ?
O4 C9 C8 128.4(3) . . ?
O4 C9 C10 114.9(3) . . ?
C8 C9 C10 116.6(3) . . ?
F12A C10 F11 113.3(12) . . ?
F12A C10 F10A 109(2) . . ?
F11 C10 F10A 101.4(19) . . ?
F12A C10 F12 14.1(14) . . ?
F11 C10 F12 99.3(12) . . ?
F10A C10 F12 114.7(18) . . ?
F12A C10 F10 99.4(19) . . ?
F11 C10 F10 109.6(18) . . ?
F10A C10 F10 10(3) . . ?
F12 C10 F10 106.4(17) . . ?
F12A C10 F11A 116.8(10) . . ?
F11 C10 F11A 5.5(18) . . ?
F10A C10 F11A 103.6(18) . . ?
F12 C10 F11A 102.8(10) . . ?
F10 C10 F11A 112.3(17) . . ?
F12A C10 C9 108.0(9) . . ?
F11 C10 C9 113.3(11) . . ?
F10A C10 C9 111.9(16) . . ?
F12 C10 C9 114.8(7) . . ?
F10 C10 C9 112.5(15) . . ?
F11A C10 C9 107.8(8) . . ?
C9 O4 Cu2 123.8(2) . . ?
N1 O01 Cu1 122.58(17) . . ?
O01 N1 C07 125.5(3) . . ?
O01 N1 C01 122.0(2) . . ?
C07 N1 C01 111.7(2) . . ?
N1 C01 C03 110.4(2) . . ?
N1 C01 C02 106.4(2) . . ?
C03 C01 C02 110.1(3) . . ?
N1 C01 C04 99.8(2) . . ?
C03 C01 C04 115.5(3) . . ?
C02 C01 C04 113.9(3) . . ?
N2 C04 C05 109.5(3) . . ?
N2 C04 C06 106.3(2) . . ?
C05 C04 C06 110.9(3) . . ?
N2 C04 C01 100.6(2) . . ?
C05 C04 C01 115.0(3) . . ?
C06 C04 C01 113.6(3) . . ?
O02 N2 C07 125.5(3) . . ?
O02 N2 C04 122.4(2) . . ?
C07 N2 C04 111.5(2) . . ?
N1 C07 N2 108.7(3) . . ?
N1 C07 C08 125.5(3) . . ?
N2 C07 C08 125.8(3) . . ?
C010 C08 C09 104.3(3) . . ?
C010 C08 C07 126.7(3) . . ?
C09 C08 C07 129.0(3) . . ?
N3 C09 C08 111.2(3) . . ?
C09 N3 N4 105.2(2) . . ?
C09 N3 Cu2 121.9(2) . . ?
N4 N3 Cu2 131.96(19) . . ?
C010 N4 N3 112.4(2) . . ?
C010 N4 C041 125.8(3) . . ?
N3 N4 C041 121.4(2) . . ?
N4 C041 C042 112.5(3) . . ?
C041 C042 C043 112.6(3) . . ?
C044 C043 C042 113.5(3) . . ?
N4 C010 C08 106.8(3) . . ?
C2S C1S Cl1S 108.9(4) . . ?
C2S C2S C1S 110.2(6) 2_355 . ?

loop_
_geom_bond_atom_site_label_1
_geom_bond_atom_site_label_2
_geom_bond_distance
_geom_bond_site_symmetry_2
_geom_bond_publ_flag
Cu1 O1 1.962(2) 2_576 ?
Cu1 O1 1.962(2) . ?
Cu1 O2 1.964(2) 2_576 ?
Cu1 O2 1.964(2) . ?
Cu1 O01 2.360(2) 2_576 ?
Cu1 O01 2.360(2) . ?
O1 C2 1.261(4) . ?
C1 F1 1.24(2) . ?
C1 F3A 1.27(3) . ?
C1 F2 1.333(4) . ?
C1 F3 1.41(3) . ?
C1 F1A 1.427(17) . ?
C1 C2 1.539(4) . ?
C2 C3 1.389(4) . ?
C3 C4 1.402(4) . ?
C4 O2 1.253(4) . ?
C4 C5 1.539(4) . ?
C5 F5A 1.27(3) . ?
C5 F6 1.331(4) . ?
C5 F4 1.333(4) . ?
C5 F5 1.42(3) . ?
Cu2 O3 1.954(2) 2_465 ?
Cu2 O3 1.954(2) . ?
Cu2 O4 1.982(2) 2_465 ?
Cu2 O4 1.982(2) . ?
Cu2 N3 2.490(3) . ?
O3 C7 1.260(4) . ?
C6 F8 1.22(2) . ?
C6 F9 1.337(4) . ?
C6 F7 1.338(4) . ?
C6 F8A 1.444(17) . ?
C6 C7 1.536(4) . ?
C7 C8 1.384(5) . ?
C8 C9 1.397(5) . ?
C9 O4 1.259(4) . ?
C9 C10 1.539(5) . ?
C10 F12A 1.26(2) . ?
C10 F11 1.27(2) . ?
C10 F10A 1.28(3) . ?
C10 F12 1.393(17) . ?
C10 F10 1.39(3) . ?
C10 F11A 1.400(19) . ?
O01 N1 1.302(3) . ?
N1 C07 1.338(4) . ?
N1 C01 1.509(4) . ?
C01 C03 1.528(4) . ?
C01 C02 1.535(4) . ?
C01 C04 1.550(4) . ?
C04 N2 1.502(4) . ?
C04 C05 1.524(4) . ?
C04 C06 1.533(4) . ?
N2 O02 1.281(3) . ?
N2 C07 1.351(4) . ?
C07 C08 1.438(4) . ?
C08 C010 1.397(4) . ?
C08 C09 1.416(4) . ?
C09 N3 1.325(4) . ?
N3 N4 1.364(4) . ?
N4 C010 1.339(4) . ?
N4 C041 1.462(4) . ?
C041 C042 1.519(4) . ?
C042 C043 1.531(5) . ?
C043 C044 1.505(5) . ?
Cl1S C1S 1.552(7) . ?
C1S C2S 1.535(7) . ?
C2S C2S 1.498(14) 2_355 ?
